data_2103379
loop_
_publ_author_name
'Marsh, Richard E.'

_publ_section_title
;
 The space groups of point group <i>C</i>~3~: some corrections, some
 comments
;
_journal_issue 5
_journal_name_full 'Acta Crystallographica Section B'
_journal_page_first 893
_journal_page_last 899
_journal_paper_doi 10.1107/S0108768102011758
_journal_volume 58
_journal_year 2002
_chemical_formula_moiety 'C18 H16 N2 O5 Cl2'
_chemical_formula_sum 'C18 H16 Cl2 N2 O5'
_symmetry_cell_setting hexagonal
_symmetry_space_group_name_H-M 'P 64'
_cell_angle_alpha 90.00
_cell_angle_beta 90.00
_cell_angle_gamma 120.00
_cell_formula_units_Z 3
_cell_length_a 15.055
_cell_length_b 15.066
_cell_length_c 6.886
_cell_volume 1352.622
_cod_data_source_file bk0117.cif
_cod_data_source_block XEVTEX
_cod_depositor_comments
;
 Adding the _cell_formula_units_Z and _chemical_formula_moiety data items
 after consulting the original publication.

 Antanas Vaitkus,
 2017-08-03
;
_cod_original_formula_sum 'C18 H16 N2 O5 Cl2'
_cod_database_code 2103379

loop_
_atom_site_label
_atom_site_fract_x
_atom_site_fract_y
_atom_site_fract_z
Cl1 0.1270 0.2188 0.0676
O1 0.2700 0.6522 -0.4500
N1 0.1030 0.5186 -0.2291
O3 0.1756 0.4892 -0.5841
C1 0.1264 0.4399 -0.2465
C3 0.1643 0.4282 -0.4256
C4 0.1173 0.3753 -0.0963
C5 0.0920 0.5626 -0.4031
O5 0.0 0.5 -0.5124
C7 0.0582 0.5326 -0.0519
C11 0.1827 0.2904 -0.2971
C13 0.1780 0.5824 -0.5406
C14 0.1452 0.3018 -0.1229
C17 0.1916 0.3548 -0.4486
H1 0.3182 0.6644 -0.5218
H3 0.0922 0.3814 0.0235
H4 0.0958 0.6278 -0.3723
H5 0.0778 0.6043 -0.0395
H6 0.0854 0.5144 0.0594
H11 0.2016 0.2409 -0.3129
H13 0.1702 0.6126 -0.6608
H15 0.2166 0.3481 -0.5680
